data_1554009
loop_
_publ_author_name
'Gianopoulos, Christopher G.'
'Zarychta, Bartosz'
'Cenedese, Simone'
'Zhurov, Vladimir V.'
'Pinkerton, A. Alan'

_publ_section_title
;
 Experimental and Theoretical Electron Density Determination for Two
 Norbornene Derivatives: Topological Analysis Provides Insights on
 Reactivity.
;
_journal_issue 23
_journal_name_full 'The journal of physical chemistry. A'
_journal_page_first 4059
_journal_page_last 4070
_journal_paper_doi 10.1021/acs.jpca.6b03787
_journal_volume 120
_journal_year 2016
_chemical_absolute_configuration ad
_chemical_formula_moiety 'C9 H8 O3'
_chemical_formula_sum 'C9 H8 O3'
_chemical_formula_weight 164.15
_space_group_IT_number 19
_space_group_name_Hall 'P 2ac 2ab'
_space_group_name_H-M_alt 'P 21 21 21'
_symmetry_cell_setting orthorhombic
_atom_type_scat_source 'Volkov et al, (2006)'
_cell_angle_alpha 90
_cell_angle_beta 90
_cell_angle_gamma 90
_cell_formula_units_Z 4
_cell_length_a 5.87150(10)
_cell_length_b 9.4021(2)
_cell_length_c 13.3312(2)
_cell_measurement_reflns_used 89016
_cell_measurement_temperature 20.0(1)
_cell_measurement_theta_max 67.51
_cell_measurement_theta_min 2.65
_cell_volume 735.94(2)
_computing_cell_refinement 'Otwinowski & Minor (1997)'
_computing_data_collection 'CrystalClear, (2005)'
_computing_data_reduction
;
Zhurova et al,(1999), Zhurov et al,(2008), Blessing, (1995,1997)
;
_computing_molecular_graphics 'Volkov et al, (2006), Stash, (2002,2005)'
_computing_publication_material 'Volkov et al, (2006)'
_computing_structure_refinement 'Volkov et al, (2006)'
_computing_structure_solution 'Sheldrick (2008)'
_diffrn_ambient_temperature 20.0(1)
_diffrn_measured_fraction_theta_full 0.993
_diffrn_measured_fraction_theta_max 0.970
_diffrn_measurement_device 'Rigaku R-axis Rapid'
_diffrn_measurement_method w
_diffrn_radiation_type 'Mo K\a'
_diffrn_radiation_wavelength 0.71073
_diffrn_reflns_av_R_equivalents 0.0209
_diffrn_reflns_limit_h_max 14
_diffrn_reflns_limit_h_min 0
_diffrn_reflns_limit_k_max 24
_diffrn_reflns_limit_k_min 0
_diffrn_reflns_limit_l_max 34
_diffrn_reflns_limit_l_min 0
_diffrn_reflns_number 89016
_diffrn_reflns_theta_full 45.29
_diffrn_reflns_theta_max 67.51
_exptl_absorpt_coefficient_mu 0.112
_exptl_absorpt_correction_type none
_exptl_crystal_colour colorless
_exptl_crystal_density_diffrn 1.482
_exptl_crystal_description prism
_exptl_crystal_F_000 344
_exptl_crystal_size_max 0.32
_exptl_crystal_size_mid 0.24
_exptl_crystal_size_min 0.15
_refine_diff_density_max 0.154
_refine_diff_density_min -0.123
_refine_ls_extinction_coef 0.312(6)
_refine_ls_extinction_expression
;
Becker, P.J. & Coppens, P. (1974) Acta Cryst., A30, 129-153.
;
_refine_ls_extinction_method 'Becker-Coppens type 1 Lorentzian isotropic'
_refine_ls_goodness_of_fit_ref 1.162
_refine_ls_hydrogen_treatment mixed
_refine_ls_matrix_type full
_refine_ls_number_parameters 526
_refine_ls_number_reflns 7017
_refine_ls_number_restraints 0
_refine_ls_R_factor_all 0.013
_refine_ls_R_factor_gt 0.012
_refine_ls_R_Fsqd_factor 0.011
_refine_ls_shift/su_max 0.0000
_refine_ls_structure_factor_coef F
_refine_ls_weighting_details 'calc w=1/[\s^2^(Fo^2^)+(0.0020P)^2^+0.0020P] where P=(Fo^2^+2Fc^2^)/3'
_refine_ls_weighting_scheme calc
_refine_ls_wR_factor_ref 0.006
_reflns_number_gt 7017
_reflns_number_total 7215
_reflns_threshold_expression
; 
I>3\s, non-overlapped & non-partial reflections
;
_cod_data_source_file jp6b03787_si_002.cif
_cod_data_source_block 1
_cod_database_code 1554009

loop_
_space_group_symop_operation_xyz
'x, y, z'
'-x+1/2, -y, z+1/2'
'-x, y+1/2, -z+1/2'
'x+1/2, -y+1/2, -z'

loop_
_atom_local_axes_atom_label
_atom_local_axes_atom0
_atom_local_axes_ax1
_atom_local_axes_atom1
_atom_local_axes_atom2
_atom_local_axes_ax2
O(1) C(8) -Z O(1) C(9) Y
O(2) C(8) -Z O(2) O(1) Y
O(3) C(9) -Z O(3) O(1) Y
C(1) H(1) -Z C(1) C(6) Y
C(2) H(2) -Z C(2) C(8) Y
C(3) H(3) -Z C(3) C(9) Y
C(4) H(4) -Z C(4) C(5) Y
C(5) H(5) -Z C(5) C(6) Y
C(6) H(6) -Z C(6) C(5) Y
C(7) H(7B) -Z C(7) H(7A) Y
C(8) O(2) -Z C(8) O(1) Y
C(9) O(3) -Z C(9) O(1) Y
H(1) C(1) -Z H(1) C(6) Y
H(2) C(2) -Z H(2) C(8) Y
H(3) C(3) -Z H(3) C(9) Y
H(4) C(4) -Z H(4) C(3) Y
H(5) C(5) -Z H(5) C(6) Y
H(6) C(6) -Z H(6) C(5) Y
H(7A) C(7) -Z H(7A) H(7B) Y
H(7B) C(7) -Z H(7B) H(7A) Y

loop_
_atom_rho_multipole_atom_label
_atom_rho_multipole_coeff_Pv
_atom_rho_multipole_coeff_P00
_atom_rho_multipole_coeff_P11
_atom_rho_multipole_coeff_P1-1
_atom_rho_multipole_coeff_P10
_atom_rho_multipole_coeff_P20
_atom_rho_multipole_coeff_P21
_atom_rho_multipole_coeff_P2-1
_atom_rho_multipole_coeff_P22
_atom_rho_multipole_coeff_P2-2
_atom_rho_multipole_coeff_P30
_atom_rho_multipole_coeff_P31
_atom_rho_multipole_coeff_P3-1
_atom_rho_multipole_coeff_P32
_atom_rho_multipole_coeff_P3-2
_atom_rho_multipole_coeff_P33
_atom_rho_multipole_coeff_P3-3
_atom_rho_multipole_coeff_P40
_atom_rho_multipole_coeff_P41
_atom_rho_multipole_coeff_P4-1
_atom_rho_multipole_coeff_P42
_atom_rho_multipole_coeff_P4-2
_atom_rho_multipole_coeff_P43
_atom_rho_multipole_coeff_P4-3
_atom_rho_multipole_coeff_P44
_atom_rho_multipole_coeff_P4-4
_atom_rho_multipole_kappa
_atom_rho_multipole_kappa_prime0
_atom_rho_multipole_kappa_prime1
_atom_rho_multipole_kappa_prime2
_atom_rho_multipole_kappa_prime3
_atom_rho_multipole_kappa_prime4
_atom_rho_multipole_radial_slater_n0
_atom_rho_multipole_radial_slater_zeta0
_atom_rho_multipole_radial_slater_n1
_atom_rho_multipole_radial_slater_zeta1
_atom_rho_multipole_radial_slater_n2
_atom_rho_multipole_radial_slater_zeta2
_atom_rho_multipole_radial_slater_n3
_atom_rho_multipole_radial_slater_zeta3
_atom_rho_multipole_radial_slater_n4
_atom_rho_multipole_radial_slater_zeta4
O(1) 6.121(12) 0 -0.002(3) -0.064(3) -0.043(3) -0.009(3) 0.009(3) 0.046(3) 0.011(3) 0.009(3) 0.062(3) 0.001(2) -0.014(3) 0.034(3) -0.000(3) -0.002(3) -0.017(3) 0.012(3) 0.001(3) 0.002(3) -0.000(3) -0.002(3) -0.001(3) 0.017(3) 0.003(3) 0.002(3) 0.9911(9) 1.14(2) 1.140328 1.140328 1.140328 1.140328 2 4.4974 2 4.4974 2 4.4974 3 4.4974 4 4.4974
O(2) 6.085(12) 0 -0.004(4) -0.016(4) -0.084(5) 0.004(4) -0.001(4) 0.008(3) -0.103(3) -0.012(3) 0.037(4) 0.000(3) 0.005(3) 0.008(3) 0.005(3) 0.005(3) -0.005(3) 0.004(4) 0.005(4) 0.002(4) 0.008(4) 0.006(4) 0.002(3) -0.002(3) -0.006(3) 0.000(3) 0.9927(7) 1.007(15) 1.006691 1.006691 1.006691 1.006691 2 4.4974 2 4.4974 2 4.4974 3 4.4974 4 4.4974
O(3) 6.085(11) 0 0.007(4) -0.010(4) -0.067(4) 0.034(3) -0.004(3) -0.018(3) -0.105(3) 0.007(3) 0.033(3) 0.000(3) 0.001(4) 0.014(3) -0.006(3) -0.001(3) -0.001(3) 0.016(4) 0.001(3) -0.000(3) 0.003(4) 0.006(4) -0.004(3) -0.003(3) -0.001(3) 0.003(3) 0.9927(7) 1.007(15) 1.006691 1.006691 1.006691 1.006691 2 4.4974 2 4.4974 2 4.4974 3 4.4974 4 4.4974
C(1) 3.993(18) 0 -0.026(7) 0.038(7) 0.032(7) 0.087(6) 0.010(5) -0.018(5) -0.028(5) 0.010(5) 0.297(7) -0.022(7) 0.000(7) 0.010(6) -0.010(6) -0.015(7) -0.195(6) 0.041(8) -0.007(9) 0.007(9) 0.012(8) 0.007(9) -0.001(8) 0.089(7) 0.004(7) -0.008(8) 0.9877(9) 0.913(3) 0.912622 0.912622 0.912622 0.912622 2 3.1303 2 3.1303 2 3.1303 3 3.1303 4 3.1303
C(2) 4.006(17) 0 0.004(6) -0.046(6) 0.019(7) 0.064(6) -0.024(5) 0.018(5) 0.025(5) 0.031(5) 0.296(7) -0.010(7) -0.019(7) 0.003(6) -0.005(6) 0.036(6) -0.211(6) 0.063(8) -0.019(8) 0.012(9) 0.015(8) 0.000(8) -0.008(7) 0.100(7) 0.006(7) -0.007(7) 0.9877(9) 0.913(3) 0.912622 0.912622 0.912622 0.912622 2 3.1303 2 3.1303 2 3.1303 3 3.1303 4 3.1303
C(3) 4.036(19) 0 -0.000(6) -0.044(6) 0.024(8) 0.049(6) 0.008(5) 0.030(5) -0.002(5) -0.010(5) 0.299(7) -0.013(7) -0.013(7) -0.004(6) 0.008(6) -0.037(6) -0.203(6) 0.041(8) -0.036(9) -0.005(8) 0.005(8) -0.023(8) 0.010(7) 0.069(7) -0.019(7) 0.000(7) 0.9877(9) 0.913(3) 0.912622 0.912622 0.912622 0.912622 2 3.1303 2 3.1303 2 3.1303 3 3.1303 4 3.1303
C(4) 3.965(17) 0 0.016(6) 0.010(7) 0.025(8) 0.073(6) -0.030(5) -0.003(5) -0.017(5) -0.011(5) 0.311(7) 0.033(7) 0.011(7) 0.020(6) 0.015(6) 0.000(7) -0.199(6) 0.050(8) 0.015(8) -0.007(9) -0.001(9) -0.004(9) -0.001(7) 0.091(7) 0.020(7) 0.008(7) 0.9877(9) 0.913(3) 0.912622 0.912622 0.912622 0.912622 2 3.1303 2 3.1303 2 3.1303 3 3.1303 4 3.1303
C(5) 4.05(2) 0 0.008(6) 0.043(8) -0.029(9) 0.120(6) -0.010(5) -0.048(6) -0.139(5) 0.019(5) 0.270(8) -0.005(7) -0.002(8) 0.153(7) -0.012(7) 0.013(6) 0.042(6) 0.011(10) -0.008(7) -0.012(10) -0.025(9) 0.011(9) -0.002(7) -0.015(7) 0.014(6) -0.005(6) 0.9877(9) 0.913(3) 0.912622 0.912622 0.912622 0.912622 2 3.1303 2 3.1303 2 3.1303 3 3.1303 4 3.1303
C(6) 4.12(2) 0 0.006(7) 0.072(8) -0.045(9) 0.130(7) -0.017(6) -0.055(7) -0.136(5) 0.020(5) 0.259(7) 0.005(7) 0.047(8) 0.158(7) 0.007(7) -0.011(6) 0.051(6) -0.006(9) -0.010(8) 0.010(11) -0.031(9) -0.003(9) 0.015(7) -0.016(7) 0.013(6) -0.016(6) 0.9877(9) 0.913(3) 0.912622 0.912622 0.912622 0.912622 2 3.1303 2 3.1303 2 3.1303 3 3.1303 4 3.1303
C(7) 4.02(2) 0 -0.011(7) -0.004(7) 0.008(8) 0.040(6) 0.005(6) -0.015(5) -0.064(5) 0.012(5) 0.315(7) 0.002(8) -0.001(8) 0.038(6) 0.004(6) 0.004(7) -0.219(6) 0.066(8) 0.026(9) -0.016(9) -0.006(9) 0.007(8) -0.008(8) 0.091(7) -0.002(7) 0.004(8) 0.9877(9) 0.913(3) 0.912622 0.912622 0.912622 0.912622 2 3.1303 2 3.1303 2 3.1303 3 3.1303 4 3.1303
C(8) 4.058(13) 0 0.006(5) -0.064(6) 0.099(7) 0.299(6) 0.009(5) 0.061(5) -0.180(4) 0.017(4) 0.341(8) -0.002(6) -0.035(7) 0.261(6) 0.003(5) -0.005(5) -0.017(5) -0.021(9) -0.010(7) 0.038(9) -0.059(8) -0.003(7) -0.005(7) 0.027(7) 0.022(6) -0.005(6) 0.9877(9) 0.913(3) 0.912622 0.912622 0.912622 0.912622 2 3.1303 2 3.1303 2 3.1303 3 3.1303 4 3.1303
C(9) 4.047(14) 0 0.007(5) -0.094(6) 0.104(6) 0.306(6) -0.009(4) 0.084(5) -0.164(5) -0.012(4) 0.317(7) 0.003(5) -0.026(7) 0.269(6) 0.011(5) -0.007(5) -0.033(5) -0.044(8) -0.000(6) 0.078(8) -0.066(7) -0.006(7) 0.013(7) 0.042(7) 0.015(6) -0.004(6) 0.9877(9) 0.913(3) 0.912622 0.912622 0.912622 0.912622 2 3.1303 2 3.1303 2 3.1303 3 3.1303 4 3.1303
H(1) 0.908(13) 0 -0.031(7) 0.004(7) 0.139(6) 0.046(9) -0.031(9) -0.002(9) -0.005(11) -0.019(10) 0 0 0 0 0 0 0 0 0 0 0 0 0 0 0 0 1.2 1.2 1.2 1.2 1.2 1.2 0 1.9154 1 1.9154 2 1.9154 3 1.9154 4 1.9154
H(2) 0.896(13) 0 0.012(7) -0.001(7) 0.140(6) 0.066(9) 0.018(9) 0.010(9) -0.010(10) 0.013(9) 0 0 0 0 0 0 0 0 0 0 0 0 0 0 0 0 1.2 1.2 1.2 1.2 1.2 1.2 0 1.9154 1 1.9154 2 1.9154 3 1.9154 4 1.9154
H(3) 0.918(13) 0 -0.009(7) -0.003(7) 0.153(7) 0.081(10) -0.011(9) 0.015(9) -0.013(10) -0.015(10) 0 0 0 0 0 0 0 0 0 0 0 0 0 0 0 0 1.2 1.2 1.2 1.2 1.2 1.2 0 1.9154 1 1.9154 2 1.9154 3 1.9154 4 1.9154
H(4) 0.910(13) 0 0.041(7) 0.008(7) 0.147(7) 0.082(10) 0.007(9) -0.017(9) -0.022(10) 0.013(9) 0 0 0 0 0 0 0 0 0 0 0 0 0 0 0 0 1.2 1.2 1.2 1.2 1.2 1.2 0 1.9154 1 1.9154 2 1.9154 3 1.9154 4 1.9154
H(5) 0.945(14) 0 0.032(7) 0.003(8) 0.152(6) 0.077(10) 0.010(9) 0.010(9) -0.023(10) 0.008(10) 0 0 0 0 0 0 0 0 0 0 0 0 0 0 0 0 1.2 1.2 1.2 1.2 1.2 1.2 0 1.9154 1 1.9154 2 1.9154 3 1.9154 4 1.9154
H(6) 0.933(14) 0 -0.036(7) 0.050(8) 0.142(7) 0.065(10) -0.050(10) 0.020(10) -0.036(11) -0.004(10) 0 0 0 0 0 0 0 0 0 0 0 0 0 0 0 0 1.2 1.2 1.2 1.2 1.2 1.2 0 1.9154 1 1.9154 2 1.9154 3 1.9154 4 1.9154
H(7A) 0.956(14) 0 0.025(7) 0.022(7) 0.132(6) 0.072(9) 0.016(9) -0.015(9) 0.004(11) 0.018(10) 0 0 0 0 0 0 0 0 0 0 0 0 0 0 0 0 1.2 1.2 1.2 1.2 1.2 1.2 0 1.9154 1 1.9154 2 1.9154 3 1.9154 4 1.9154
H(7B) 0.956(14) 0 0.035(7) 0.006(7) 0.146(8) 0.083(11) 0.008(9) 0.024(9) 0.016(11) 0.003(10) 0 0 0 0 0 0 0 0 0 0 0 0 0 0 0 0 1.2 1.2 1.2 1.2 1.2 1.2 0 1.9154 1 1.9154 2 1.9154 3 1.9154 4 1.9154

loop_
_atom_site_aniso_label
_atom_site_aniso_U_11
_atom_site_aniso_U_22
_atom_site_aniso_U_33
_atom_site_aniso_U_12
_atom_site_aniso_U_13
_atom_site_aniso_U_23
O(1) 0.00628(5) 0.00853(4) 0.00758(3) 0.00049(4) 0.00199(3) 0.00043(3)
O(2) 0.00686(5) 0.00894(4) 0.01219(4) 0.00275(4) -0.00032(4) -0.00021(3)
O(3) 0.01108(5) 0.01015(4) 0.00654(3) 0.00058(4) 0.00074(3) 0.00241(3)
C(1) 0.00692(4) 0.00768(4) 0.00589(3) 0.00007(3) -0.00027(3) 0.00022(2)
C(2) 0.00581(4) 0.00529(3) 0.00651(3) 0.00005(3) 0.00049(3) 0.00033(2)
C(3) 0.00502(4) 0.00636(3) 0.00573(3) 0.00002(3) 0.00022(2) -0.00007(2)
C(4) 0.00660(4) 0.00648(3) 0.00703(3) 0.00124(3) 0.00073(3) 0.00000(2)
C(5) 0.00920(5) 0.00603(4) 0.00884(3) -0.00122(3) 0.00165(3) -0.00065(2)
C(6) 0.00667(5) 0.00877(4) 0.00898(3) -0.00156(3) -0.00002(3) -0.00175(3)
C(7) 0.00673(5) 0.00862(4) 0.00661(3) -0.00020(3) 0.00172(3) -0.00036(2)
C(8) 0.00541(4) 0.00601(3) 0.00784(3) 0.00079(3) 0.00041(3) -0.00054(2)
C(9) 0.00666(4) 0.00665(3) 0.00543(3) 0.00002(3) 0.00064(3) 0.00027(2)
H(1) 0.019(2) 0.021(2) 0.0147(18) -0.0010(18) -0.0011(15) 0.0063(13)
H(2) 0.015(2) 0.0136(16) 0.027(2) -0.0050(15) -0.0011(18) 0.0022(17)
H(3) 0.0135(18) 0.021(2) 0.0186(19) -0.0065(16) -0.0005(15) 0.0003(16)
H(4) 0.016(2) 0.021(2) 0.022(2) 0.0054(15) -0.0055(18) -0.0003(16)
H(5) 0.029(3) 0.0157(19) 0.033(2) -0.006(2) -0.001(2) 0.0076(16)
H(6) 0.0172(14) 0.025(2) 0.030(2) -0.005(2) -0.0093(19) -0.001(2)
H(7A) 0.026(2) 0.026(2) 0.0168(19) 0.0025(18) 0.0069(17) -0.0062(12)
H(7B) 0.020(2) 0.024(2) 0.0266(19) -0.0081(13) -0.0008(18) 0.0025(16)

loop_
_atom_site_label
_atom_site_fract_x
_atom_site_fract_y
_atom_site_fract_z
_atom_site_occupancy
_atom_site_symmetry_multiplicity
_atom_site_U_iso_or_equiv
O(1) 0.22916(3) 0.053944(16) 0.025517(10) 1 4 0.007
O(2) 0.06801(3) 0.205378(15) -0.082944(10) 1 4 0.009
O(3) 0.46919(3) -0.087882(15) 0.110629(9) 1 4 0.009
C(1) 0.43182(2) 0.024008(12) -0.215477(7) 1 4 0.007
C(2) 0.45126(2) 0.114584(12) -0.116535(7) 1 4 0.006
C(3) 0.59470(2) 0.019219(12) -0.047207(7) 1 4 0.006
C(4) 0.65153(2) -0.112889(12) -0.114895(8) 1 4 0.007
C(5) 0.42827(3) -0.191379(13) -0.131405(8) 1 4 0.008
C(6) 0.29761(2) -0.109722(14) -0.190974(8) 1 4 0.008
C(7) 0.67687(2) -0.035846(13) -0.216808(8) 1 4 0.007
C(8) 0.23077(2) 0.134375(12) -0.061341(7) 1 4 0.006
C(9) 0.43850(2) -0.014037(11) 0.038971(7) 1 4 0.006
H(1) 0.374722 0.084415 -0.27982 1 4 0.018
H(2) 0.528422 0.217623 -0.131529 1 4 0.019
H(3) 0.748711 0.069272 -0.018901 1 4 0.018
H(4) 0.791814 -0.176363 -0.086567 1 4 0.020
H(5) 0.379852 -0.290704 -0.096923 1 4 0.026
H(6) 0.125139 -0.127086 -0.216089 1 4 0.024
H(7A) 0.704845 -0.110965 -0.277754 1 4 0.023
H(7B) 0.804423 0.048388 -0.216622 1 4 0.024

loop_
_geom_angle_atom_site_label_1
_geom_angle_atom_site_label_2
_geom_angle_atom_site_label_3
_geom_angle
_geom_angle_site_symmetry_1
_geom_angle_site_symmetry_2
_geom_angle_site_symmetry_3
_geom_angle_publ_flag
C(8) O(1) C(9) 110.589(14) 1_555 1_555 1_555 yes
C(2) C(1) C(6) 107.767(8) 1_555 1_555 1_555 yes
C(2) C(1) C(7) 97.998(9) 1_555 1_555 1_555 yes
C(2) C(1) H(1) 113.751 1_555 1_555 1_555 yes
C(6) C(1) C(7) 100.605(10) 1_555 1_555 1_555 yes
C(6) C(1) H(1) 116.366 1_555 1_555 1_555 yes
C(7) C(1) H(1) 118.075 1_555 1_555 1_555 yes
C(1) C(2) C(3) 103.164(9) 1_555 1_555 1_555 yes
C(1) C(2) C(8) 114.542(10) 1_555 1_555 1_555 yes
C(1) C(2) H(2) 110.975 1_555 1_555 1_555 yes
C(3) C(2) C(8) 104.474(9) 1_555 1_555 1_555 yes
C(3) C(2) H(2) 113.661 1_555 1_555 1_555 yes
C(8) C(2) H(2) 109.810 1_555 1_555 1_555 yes
C(2) C(3) C(4) 103.412(8) 1_555 1_555 1_555 yes
C(2) C(3) C(9) 104.264(10) 1_555 1_555 1_555 yes
C(2) C(3) H(3) 114.304 1_555 1_555 1_555 yes
C(4) C(3) C(9) 113.839(9) 1_555 1_555 1_555 yes
C(4) C(3) H(3) 111.406 1_555 1_555 1_555 yes
C(9) C(3) H(3) 109.411 1_555 1_555 1_555 yes
C(3) C(4) C(5) 106.486(10) 1_555 1_555 1_555 yes
C(3) C(4) C(7) 98.898(9) 1_555 1_555 1_555 yes
C(3) C(4) H(4) 113.339 1_555 1_555 1_555 yes
C(5) C(4) C(7) 100.550(9) 1_555 1_555 1_555 yes
C(5) C(4) H(4) 115.974 1_555 1_555 1_555 yes
C(7) C(4) H(4) 119.357 1_555 1_555 1_555 yes
C(4) C(5) C(6) 107.472(11) 1_555 1_555 1_555 yes
C(4) C(5) H(5) 125.846 1_555 1_555 1_555 yes
C(6) C(5) H(5) 126.538 1_555 1_555 1_555 yes
C(1) C(6) C(5) 107.668(12) 1_555 1_555 1_555 yes
C(1) C(6) H(6) 123.042 1_555 1_555 1_555 yes
C(5) C(6) H(6) 129.215 1_555 1_555 1_555 yes
C(1) C(7) C(4) 94.065(9) 1_555 1_555 1_555 yes
C(1) C(7) H(7A) 112.658 1_555 1_555 1_555 yes
C(1) C(7) H(7B) 112.034 1_555 1_555 1_555 yes
C(4) C(7) H(7A) 111.475 1_555 1_555 1_555 yes
C(4) C(7) H(7B) 113.851 1_555 1_555 1_555 yes
H(7A) C(7) H(7B) 111.673 1_555 1_555 1_555 yes
O(1) C(8) O(2) 119.958(14) 1_555 1_555 1_555 yes
O(1) C(8) C(2) 110.402(12) 1_555 1_555 1_555 yes
O(2) C(8) C(2) 129.636(12) 1_555 1_555 1_555 yes
O(1) C(9) O(3) 120.086(14) 1_555 1_555 1_555 yes
O(1) C(9) C(3) 110.095(10) 1_555 1_555 1_555 yes
O(3) C(9) C(3) 129.803(14) 1_555 1_555 1_555 yes

loop_
_geom_bond_atom_site_label_1
_geom_bond_atom_site_label_2
_geom_bond_distance
_geom_bond_site_symmetry_1
_geom_bond_site_symmetry_2
_geom_bond_publ_flag
O(1) C(8) 1.38302(18) 1_555 1_555 yes
O(1) C(9) 1.3970(2) 1_555 1_555 yes
O(2) C(8) 1.20076(19) 1_555 1_555 yes
O(3) C(9) 1.19461(16) 1_555 1_555 yes
C(1) C(2) 1.57419(14) 1_555 1_555 yes
C(1) C(6) 1.51941(17) 1_555 1_555 yes
C(1) C(7) 1.54506(18) 1_555 1_555 yes
C(1) H(1) 1.082 1_555 1_555 yes
C(2) C(3) 1.53865(15) 1_555 1_555 yes
C(2) C(8) 1.50068(17) 1_555 1_555 yes
C(2) H(2) 1.088 1_555 1_555 yes
C(3) C(4) 1.57111(15) 1_555 1_555 yes
C(3) C(9) 1.50291(15) 1_555 1_555 yes
C(3) H(3) 1.087 1_555 1_555 yes
C(4) C(5) 1.52033(18) 1_555 1_555 yes
C(4) C(7) 1.54684(15) 1_555 1_555 yes
C(4) H(4) 1.085 1_555 1_555 yes
C(5) C(6) 1.34485(18) 1_555 1_555 yes
C(5) H(5) 1.079 1_555 1_555 yes
C(6) H(6) 1.079 1_555 1_555 yes
C(7) H(7A) 1.089 1_555 1_555 yes
C(7) H(7B) 1.090 1_555 1_555 yes

loop_
_atom_dummy_label
_atom_dummy_fract_x
_atom_dummy_fract_y
_atom_dummy_fract_z
DUM0 0 0 0
